data_7233036
loop_
_publ_author_name
'Khanra, Somnath'
'Ta, Sabyasachi'
'Ghosh, Milan'
'Chatterjee, Sudeshna'
'Das, Debasis'

_publ_section_title
;
 Subtle structural variation in azine/imine derivatives controls Zn2+
 sensitivity: ESIPT-CHEF combination for nano-molar detection of Zn2+ with
 DFT support
;
_journal_issue 37
_journal_name_full 'RSC Advances'
_journal_page_first 21302
_journal_paper_doi 10.1039/C9RA03652K
_journal_volume 9
_journal_year 2019
_chemical_formula_sum 'C14 H12 N2 O2'
_chemical_formula_weight 240.26
_space_group_crystal_system monoclinic
_space_group_IT_number 14
_space_group_name_Hall '-P 2ybc'
_space_group_name_H-M_alt 'P 1 21/c 1'
_symmetry_space_group_name_Hall '-P 2ybc'
_symmetry_space_group_name_H-M 'P 1 21/c 1'
_atom_sites_solution_hydrogens geom
_audit_creation_method SHELXL-2014/7
_audit_update_record
;
2016-10-20 deposited with the CCDC.    2019-07-01 downloaded from the CCDC.
;
_cell_angle_alpha 90
_cell_angle_beta 113.560(11)
_cell_angle_gamma 90
_cell_formula_units_Z 4
_cell_length_a 16.524(3)
_cell_length_b 5.9394(12)
_cell_length_c 13.232(2)
_cell_measurement_temperature 296(2)
_cell_volume 1190.4(4)
_computing_structure_refinement 'SHELXL-2014/7 (Sheldrick, 2014)'
_diffrn_ambient_temperature 296(2)
_diffrn_measured_fraction_theta_full 0.998
_diffrn_measured_fraction_theta_max 0.998
_diffrn_radiation_type MoK\a
_diffrn_radiation_wavelength 0.71073
_diffrn_reflns_av_R_equivalents 0.0971
_diffrn_reflns_av_unetI/netI 0.0551
_diffrn_reflns_Laue_measured_fraction_full 0.998
_diffrn_reflns_Laue_measured_fraction_max 0.998
_diffrn_reflns_limit_h_max 16
_diffrn_reflns_limit_h_min -16
_diffrn_reflns_limit_k_max 5
_diffrn_reflns_limit_k_min -5
_diffrn_reflns_limit_l_max 13
_diffrn_reflns_limit_l_min -13
_diffrn_reflns_number 12164
_diffrn_reflns_point_group_measured_fraction_full 0.998
_diffrn_reflns_point_group_measured_fraction_max 0.998
_diffrn_reflns_theta_full 20.809
_diffrn_reflns_theta_max 20.809
_diffrn_reflns_theta_min 1.344
_exptl_absorpt_coefficient_mu 0.092
_exptl_crystal_density_diffrn 1.341
_exptl_crystal_F_000 504
_refine_diff_density_max 0.160
_refine_diff_density_min -0.205
_refine_diff_density_rms 0.044
_refine_ls_extinction_method none
_refine_ls_goodness_of_fit_ref 1.031
_refine_ls_hydrogen_treatment constr
_refine_ls_matrix_type full
_refine_ls_number_parameters 166
_refine_ls_number_reflns 1239
_refine_ls_number_restraints 0
_refine_ls_restrained_S_all 1.031
_refine_ls_R_factor_all 0.0828
_refine_ls_R_factor_gt 0.0525
_refine_ls_shift/su_max 0.000
_refine_ls_shift/su_mean 0.000
_refine_ls_structure_factor_coef Fsqd
_refine_ls_weighting_details 'w=1/[\s^2^(Fo^2^)+(0.0829P)^2^+0.3605P] where P=(Fo^2^+2Fc^2^)/3'
_refine_ls_weighting_scheme calc
_refine_ls_wR_factor_gt 0.1276
_refine_ls_wR_factor_ref 0.1502
_reflns_Friedel_coverage 0.000
_reflns_number_gt 915
_reflns_number_total 1239
_reflns_threshold_expression 'I > 2\s(I)'
_cod_data_source_file c9ra03652k2.cif
_cod_data_source_block shelx
_cod_original_cell_volume 1190.3(4)
_cod_database_code 7233036
_shelx_shelxl_version_number 2014/7
_shelx_space_group_comment
;
The symmetry employed for this shelxl refinement is uniquely defined
by the following loop, which should always be used as a source of
symmetry information in preference to the above space-group names.
They are only intended as comments.
;

loop_
_space_group_symop_operation_xyz
'x, y, z'
'-x, y+1/2, -z+1/2'
'-x, -y, -z'
'x, -y-1/2, z-1/2'

loop_
_atom_site_label
_atom_site_type_symbol
_atom_site_fract_x
_atom_site_fract_y
_atom_site_fract_z
_atom_site_U_iso_or_equiv
_atom_site_adp_type
_atom_site_occupancy
_atom_site_site_symmetry_order
_atom_site_calc_flag
_atom_site_refinement_flags_posn
_atom_site_refinement_flags_adp
N2 N 0.5264(3) -0.0501(8) 0.4755(4) 0.0527(15) Uani 1 1 d . .
C13 C 0.5930(4) 0.0067(10) 0.3480(5) 0.0460(16) Uani 1 1 d . .
O1 O 0.8770(4) 0.3859(7) 0.3246(4) 0.0686(15) Uani 1 1 d . .
H1 H 0.9097 0.3274 0.3828 0.103 Uiso 1 1 calc R U
O2 O 0.6231(3) -0.3563(7) 0.4331(4) 0.0725(16) Uani 1 1 d . .
H2 H 0.5962 -0.2989 0.4668 0.109 Uiso 1 1 calc R U
C14 C 0.5417(4) 0.0802(11) 0.4084(5) 0.0482(18) Uani 1 1 d . .
H14 H 0.5193 0.2260 0.3981 0.058 Uiso 1 1 calc R U
C6 C 0.9083(4) 0.0351(11) 0.2560(5) 0.0431(16) Uani 1 1 d . .
N1 N 0.9748(3) 0.0582(8) 0.4519(4) 0.0526(16) Uani 1 1 d . .
C2 C 0.8208(5) 0.3231(11) 0.1331(6) 0.057(2) Uani 1 1 d . .
H2A H 0.7937 0.4635 0.1220 0.069 Uiso 1 1 calc R U
C7 C 0.9591(4) -0.0572(10) 0.3639(5) 0.0477(16) Uani 1 1 d . .
H7 H 0.9810 -0.2030 0.3698 0.057 Uiso 1 1 calc R U
C1 C 0.8695(5) 0.2487(11) 0.2394(5) 0.0453(18) Uani 1 1 d . .
C8 C 0.6321(5) -0.2044(11) 0.3623(6) 0.054(2) Uani 1 1 d . .
C5 C 0.8978(4) -0.0914(10) 0.1642(5) 0.0540(17) Uani 1 1 d . .
H5 H 0.9238 -0.2331 0.1741 0.065 Uiso 1 1 calc R U
C9 C 0.6798(5) -0.2651(12) 0.3018(6) 0.062(2) Uani 1 1 d . .
H9 H 0.7071 -0.4052 0.3129 0.074 Uiso 1 1 calc R U
C12 C 0.6027(4) 0.1504(11) 0.2706(6) 0.0592(19) Uani 1 1 d . .
H12 H 0.5776 0.2931 0.2610 0.071 Uiso 1 1 calc R U
C10 C 0.6873(5) -0.1217(13) 0.2261(6) 0.065(2) Uani 1 1 d . .
H10 H 0.7193 -0.1659 0.1855 0.078 Uiso 1 1 calc R U
C11 C 0.6481(5) 0.0892(13) 0.2081(6) 0.068(2) Uani 1 1 d . .
H11 H 0.6525 0.1860 0.1553 0.081 Uiso 1 1 calc R U
C4 C 0.8503(4) -0.0164(12) 0.0586(6) 0.063(2) Uani 1 1 d . .
H4 H 0.8442 -0.1049 -0.0020 0.076 Uiso 1 1 calc R U
C3 C 0.8122(5) 0.1932(13) 0.0451(6) 0.063(2) Uani 1 1 d . .
H3 H 0.7798 0.2469 -0.0257 0.075 Uiso 1 1 calc R U

loop_
_atom_site_aniso_label
_atom_site_aniso_U_11
_atom_site_aniso_U_22
_atom_site_aniso_U_33
_atom_site_aniso_U_23
_atom_site_aniso_U_13
_atom_site_aniso_U_12
N2 0.067(4) 0.050(4) 0.051(4) 0.001(3) 0.034(3) 0.008(3)
C13 0.045(4) 0.042(4) 0.051(4) -0.007(3) 0.020(4) 0.004(3)
O1 0.106(5) 0.046(3) 0.058(3) -0.003(2) 0.037(3) 0.011(3)
O2 0.090(4) 0.058(3) 0.087(4) 0.019(3) 0.054(3) 0.027(2)
C14 0.049(4) 0.041(4) 0.052(4) -0.002(3) 0.017(4) 0.003(3)
C6 0.052(4) 0.041(5) 0.045(5) 0.002(3) 0.028(4) 0.000(3)
N1 0.059(4) 0.050(4) 0.050(4) 0.005(3) 0.024(3) 0.002(3)
C2 0.054(5) 0.058(5) 0.061(5) 0.004(4) 0.023(5) 0.003(4)
C7 0.051(4) 0.041(4) 0.055(5) -0.001(4) 0.025(4) -0.006(3)
C1 0.055(5) 0.044(4) 0.043(4) -0.001(3) 0.027(4) -0.006(4)
C8 0.064(6) 0.048(5) 0.058(5) 0.004(4) 0.033(5) 0.002(4)
C5 0.054(5) 0.052(4) 0.059(5) -0.002(4) 0.025(4) 0.004(3)
C9 0.061(6) 0.058(5) 0.068(5) 0.001(4) 0.029(5) 0.004(4)
C12 0.058(5) 0.053(5) 0.072(5) 0.015(4) 0.032(4) 0.007(3)
C10 0.055(5) 0.084(6) 0.060(5) -0.008(4) 0.027(4) 0.001(5)
C11 0.062(5) 0.079(6) 0.073(5) 0.021(4) 0.038(4) 0.009(4)
C4 0.066(5) 0.071(5) 0.047(5) -0.010(4) 0.016(4) -0.002(4)
C3 0.058(5) 0.068(6) 0.059(5) 0.015(4) 0.020(4) 0.001(4)

loop_
_atom_type_symbol
_atom_type_description
_atom_type_scat_dispersion_real
_atom_type_scat_dispersion_imag
_atom_type_scat_source
C C 0.0033 0.0016 'International Tables Vol C Tables 4.2.6.8 and 6.1.1.4'
H H 0.0000 0.0000 'International Tables Vol C Tables 4.2.6.8 and 6.1.1.4'
N N 0.0061 0.0033 'International Tables Vol C Tables 4.2.6.8 and 6.1.1.4'
O O 0.0106 0.0060 'International Tables Vol C Tables 4.2.6.8 and 6.1.1.4'

loop_
_geom_angle_atom_site_label_1
_geom_angle_atom_site_label_2
_geom_angle_atom_site_label_3
_geom_angle
_geom_angle_site_symmetry_3
C14 N2 N2 113.3(6) 3_656
C8 C13 C12 118.0(6) .
C8 C13 C14 122.8(6) .
C12 C13 C14 119.2(6) .
C1 O1 H1 109.5 .
C8 O2 H2 109.5 .
N2 C14 C13 121.7(6) .
N2 C14 H14 119.2 .
C13 C14 H14 119.2 .
C5 C6 C1 117.9(6) .
C5 C6 C7 118.8(6) .
C1 C6 C7 123.3(6) .
C7 N1 N1 113.1(6) 3_756
C3 C2 C1 120.7(7) .
C3 C2 H2A 119.7 .
C1 C2 H2A 119.7 .
N1 C7 C6 121.3(6) .
N1 C7 H7 119.3 .
C6 C7 H7 119.3 .
O1 C1 C2 118.4(6) .
O1 C1 C6 122.0(6) .
C2 C1 C6 119.6(6) .
O2 C8 C9 118.4(6) .
O2 C8 C13 121.6(6) .
C9 C8 C13 120.0(6) .
C4 C5 C6 122.5(6) .
C4 C5 H5 118.7 .
C6 C5 H5 118.7 .
C10 C9 C8 120.5(7) .
C10 C9 H9 119.8 .
C8 C9 H9 119.8 .
C11 C12 C13 122.3(6) .
C11 C12 H12 118.8 .
C13 C12 H12 118.8 .
C9 C10 C11 121.3(7) .
C9 C10 H10 119.4 .
C11 C10 H10 119.4 .
C12 C11 C10 117.9(7) .
C12 C11 H11 121.1 .
C10 C11 H11 121.1 .
C3 C4 C5 118.1(7) .
C3 C4 H4 120.9 .
C5 C4 H4 120.9 .
C2 C3 C4 121.2(7) .
C2 C3 H3 119.4 .
C4 C3 H3 119.4 .

loop_
_geom_bond_atom_site_label_1
_geom_bond_atom_site_label_2
_geom_bond_distance
_geom_bond_site_symmetry_2
N2 C14 1.277(7) .
N2 N2 1.409(9) 3_656
C13 C8 1.389(9) .
C13 C12 1.392(8) .
C13 C14 1.444(8) .
O1 C1 1.356(7) .
O1 H1 0.8200 .
O2 C8 1.350(7) .
O2 H2 0.8200 .
C14 H14 0.9300 .
C6 C5 1.379(8) .
C6 C1 1.399(8) .
C6 C7 1.444(8) .
N1 C7 1.286(7) .
N1 N1 1.395(9) 3_756
C2 C3 1.356(8) .
C2 C1 1.384(9) .
C2 H2A 0.9300 .
C7 H7 0.9300 .
C8 C9 1.377(9) .
C5 C4 1.375(8) .
C5 H5 0.9300 .
C9 C10 1.357(9) .
C9 H9 0.9300 .
C12 C11 1.368(9) .
C12 H12 0.9300 .
C10 C11 1.386(9) .
C10 H10 0.9300 .
C11 H11 0.9300 .
C4 C3 1.374(9) .
C4 H4 0.9300 .
C3 H3 0.9300 .

loop_
_geom_hbond_atom_site_label_D
_geom_hbond_atom_site_label_H
_geom_hbond_atom_site_label_A
_geom_hbond_distance_DH
_geom_hbond_distance_HA
_geom_hbond_distance_DA
_geom_hbond_angle_DHA
O2 H2 N2 0.82 1.91 2.626(6) 145.9

loop_
_geom_torsion_atom_site_label_1
_geom_torsion_atom_site_label_2
_geom_torsion_atom_site_label_3
_geom_torsion_atom_site_label_4
_geom_torsion
_geom_torsion_site_symmetry_1
N2 N2 C14 C13 -178.6(6) 3_656
C8 C13 C14 N2 -3.0(10) .
C12 C13 C14 N2 175.8(6) .
N1 N1 C7 C6 -179.7(5) 3_756
C5 C6 C7 N1 176.4(5) .
C1 C6 C7 N1 -2.9(9) .
C3 C2 C1 O1 179.2(6) .
C3 C2 C1 C6 -1.6(10) .
C5 C6 C1 O1 -179.3(6) .
C7 C6 C1 O1 0.0(9) .
C5 C6 C1 C2 1.5(9) .
C7 C6 C1 C2 -179.2(6) .
C12 C13 C8 O2 -177.7(6) .
C14 C13 C8 O2 1.1(11) .
C12 C13 C8 C9 0.8(11) .
C14 C13 C8 C9 179.6(7) .
C1 C6 C5 C4 -0.8(9) .
C7 C6 C5 C4 179.9(5) .
O2 C8 C9 C10 177.0(6) .
C13 C8 C9 C10 -1.6(12) .
C8 C13 C12 C11 0.9(11) .
C14 C13 C12 C11 -178.0(6) .
C8 C9 C10 C11 0.6(12) .
C13 C12 C11 C10 -1.8(11) .
C9 C10 C11 C12 1.1(11) .
C6 C5 C4 C3 0.0(9) .
C1 C2 C3 C4 0.8(11) .
C5 C4 C3 C2 0.0(10) .
